data_7010406
loop_
_publ_author_name
'Choi, Min-Ho'
'Kim, Bok Jo'
'Kim, Il-Chool'
'Kim, Seo-Hyang'
'Kim, Yang'
'Harrowfield, Jack M.'
'Lee, Man-Kil'
'Mocerino, Mauro'
'Rukmini, Elisabeth'
'Skelton, Brian W.'
'White, Allan H.'

_publ_section_title
;
 Inter- and intra-molecular pathways in polyamine synthesis from
 diamines&#x200A;&#x2020;
;
_journal_issue 5
_journal_name_full 'Journal of the Chemical Society, Dalton Transactions'
_journal_page_first 707
_journal_paper_doi 10.1039/b008452m
_journal_year 2001
_chemical_formula_sum 'C12 H27 Cl4 Cu2 N5 O2'
_chemical_formula_weight 542.28
_space_group_IT_number 9
_symmetry_cell_setting monoclinic
_symmetry_space_group_name_Hall 'C -2yc'
_symmetry_space_group_name_H-M 'C 1 c 1'
_atom_sites_solution_hydrogens geom
_atom_sites_solution_primary direct
_atom_sites_solution_secondary difmap
_cell_angle_alpha 90.00000
_cell_angle_beta 112.59(3)
_cell_angle_gamma 90.00000
_cell_formula_units_Z 4
_cell_length_a 17.439(4)
_cell_length_b 8.0368(16)
_cell_length_c 15.946(3)
_cell_measurement_reflns_used 25
_cell_measurement_temperature 298
_cell_measurement_theta_max 11.8
_cell_measurement_theta_min 10.2
_cell_volume 2063.4(9)
_computing_cell_refinement 'STADI4 (STOE, 1996)'
_computing_data_collection 'STADI4 (STOE, 1996)'
_computing_data_reduction 'X-RED  (STOE, 1996)'
_computing_molecular_graphics 'XTAL ortep'
_computing_publication_material 'XTAL bondla atable'
_computing_structure_refinement 'SHELXL-97 (Sheldrick, 1997)'
_computing_structure_solution 'SHELXS-97 (Sheldrick, 1990)'
_diffrn_ambient_temperature 298
_diffrn_measured_fraction_theta_full 1.00
_diffrn_measured_fraction_theta_max 1.00
_diffrn_measurement_device_type 'STOE STADI4 4-circle-diffractometer'
_diffrn_measurement_method '2\q-\w scans'
_diffrn_radiation_detector 'scintillation counter'
_diffrn_radiation_monochromator 'planar graphite'
_diffrn_radiation_source 'fine-focus sealed tube'
_diffrn_radiation_type 'Mo K\a'
_diffrn_radiation_wavelength .71073
_diffrn_reflns_av_sigmaI/netI .026
_diffrn_reflns_limit_h_max 17
_diffrn_reflns_limit_h_min -22
_diffrn_reflns_limit_k_max 0
_diffrn_reflns_limit_k_min -10
_diffrn_reflns_limit_l_max 17
_diffrn_reflns_limit_l_min -20
_diffrn_reflns_number 2383
_diffrn_reflns_theta_max 27.49
_diffrn_reflns_theta_min 2.53
_diffrn_standards_decay_% 3
_diffrn_standards_interval_time 60
_diffrn_standards_number 3
_exptl_absorpt_coefficient_mu 2.596
_exptl_absorpt_correction_T_max .7407
_exptl_absorpt_correction_T_min .6217
_exptl_absorpt_correction_type numerical
_exptl_absorpt_process_details
;
 ?                         
;
_exptl_crystal_colour violet
_exptl_crystal_density_diffrn 1.746
_exptl_crystal_description 'square column'
_exptl_crystal_F_000 1104
_exptl_crystal_size_max .5
_exptl_crystal_size_mid .3
_exptl_crystal_size_min .2
_refine_diff_density_max .482
_refine_diff_density_min -0.451
_refine_ls_abs_structure_details 'Flack H D (1983), Acta Cryst. A39, 876-881'
_refine_ls_abs_structure_Flack 0.58(7)
_refine_ls_goodness_of_fit_all 1.158
_refine_ls_goodness_of_fit_ref 1.159
_refine_ls_hydrogen_treatment mixed
_refine_ls_matrix_type full
_refine_ls_number_constraints 0
_refine_ls_number_parameters 228
_refine_ls_number_reflns 2383
_refine_ls_number_restraints 2
_refine_ls_R_factor_all 0.0498
_refine_ls_R_factor_gt .0394
_refine_ls_shift/su_max 0.0
_refine_ls_shift/su_mean 0.00
_refine_ls_structure_factor_coef Fsqd
_refine_ls_weighting_details
;
 calc w=1/[\s^2^(Fo^2^)+(0.0425P)^2^+6.6204P] where P=(Fo^2^+2Fc^2^)/3'
;
_refine_ls_weighting_scheme calc
_refine_ls_wR_factor_all 0.095
_refine_ls_wR_factor_ref .103
_reflns_limit_h_max 17
_reflns_limit_h_min -22
_reflns_limit_k_max 0
_reflns_limit_k_min -10
_reflns_limit_l_max 17
_reflns_limit_l_min -20
_reflns_number_gt 2094
_reflns_number_total 2094
_reflns_threshold_expression 'I    > 2.00 sig(I   )'
_cod_data_source_file b008452m.txt
_cod_data_source_block cuyk3
_cod_original_sg_symbol_Hall c_-2yc
_cod_original_sg_symbol_H-M C_1_c_1
_cod_database_code 7010406

loop_
_symmetry_equiv_pos_as_xyz
+x,+y,+z
+x,-y,1/2+z
1/2+x,1/2+y,+z
1/2+x,1/2-y,1/2+z

loop_
_atom_site_label
_atom_site_fract_x
_atom_site_fract_y
_atom_site_fract_z
_atom_site_U_iso_or_equiv
_atom_site_adp_type
_atom_site_calc_flag
_atom_site_calc_attached_atom
_atom_site_occupancy
_atom_site_disorder_assembly
_atom_site_disorder_group
Cu1 .02974(16) .99188(17) .31273(16) .0276(3) Uani ? ? 1.00000 ? ?
Cu2 .03018(16) 1.28862(9) .06306(16) .0309(3) Uani ? ? 1.00000 ? ?
Cl1 -.08119(18) 1.3826(4) -.05238(18) .0453(14) Uani ? ? 1.00000 ? ?
Cl2 .13976(18) 1.3817(4) .18308(17) .0430(14) Uani ? ? 1.00000 ? ?
Cl3 -.04119(19) 1.1761(4) .1423(2) .0443(14) Uani ? ? 1.00000 ? ?
Cl4 .09990(19) 1.1974(4) -.0223(2) .0457(14) Uani ? ? 1.00000 ? ?
C1 -.0997(8) .6992(12) .1742(8) .034(4) Uani ? ? 1.00000 ? ?
C11 -.1639(9) .6513(18) .0813(9) .057(6) Uani ? ? 1.00000 ? ?
H11a -.14280 .56100 .05690 .06900 Uiso ? ? 1.00000 ? ?
H11b -.17490 .74520 .04120 .06900 Uiso ? ? 1.00000 ? ?
H11c -.21430 .61740 .08730 .06900 Uiso ? ? 1.00000 ? ?
N1 -.0886(4) .5484(8) .2341(5) .038(3) Uani ? ? 1.00000 ? ?
O1 -.0174(4) .5086(8) .2831(5) .053(3) Uani ? ? 1.00000 ? ?
O2 -.1501(5) .4726(9) .2314(6) .062(4) Uani ? ? 1.00000 ? ?
C2 -.1362(7) .8375(12) .2094(7) .030(4) Uani ? ? 1.00000 ? ?
H2a -.15110 .92660 .16490 .03700 Uiso ? ? 1.00000 ? ?
H2b -.18720 .79720 .21320 .03700 Uiso ? ? 1.00000 ? ?
N3 -.0842(6) .9092(9) .2985(6) .032(4) Uani ? ? 1.00000 ? ?
H3 -.07600 .82690 .34030 .03800 Uiso ? ? 1.00000 ? ?
C4 -.1241(7) 1.0517(15) .3280(8) .037(5) Uani ? ? 1.00000 ? ?
H4a -.14960 1.12700 .27740 .04500 Uiso ? ? 1.00000 ? ?
H4b -.16730 1.00930 .34650 .04500 Uiso ? ? 1.00000 ? ?
C5 -.0638(9) 1.1397(15) .4018(9) .046(6) Uani ? ? 1.00000 ? ?
H5a -.04710 1.07130 .45600 .05500 Uiso ? ? 1.00000 ? ?
H5b -.08890 1.24040 .41340 .05500 Uiso ? ? 1.00000 ? ?
N6 .0095(6) 1.1839(10) .3838(6) .030(4) Uani ? ? 1.00000 ? ?
H6 -.00730 1.26930 .34330 .03700 Uiso ? ? 1.00000 ? ?
C7 .0814(8) 1.2494(15) .4597(8) .041(6) Uani ? ? 1.00000 ? ?
H7a .09920 1.16580 .50720 .05000 Uiso ? ? 1.00000 ? ?
H7b .06340 1.34580 .48400 .05000 Uiso ? ? 1.00000 ? ?
C8 .1547(8) 1.2986(14) .4388(9) .039(5) Uani ? ? 1.00000 ? ?
H8 .13670 1.37970 .38910 .04800 Uiso ? ? 1.00000 ? ?
C81 .2206(10) 1.3827(19) .5248(11) .077(8) Uani ? ? 1.00000 ? ?
H81a .26780 1.41580 .51190 .09200 Uiso ? ? 1.00000 ? ?
H81b .23790 1.30510 .57440 .09200 Uiso ? ? 1.00000 ? ?
H81c .19660 1.47890 .54100 .09200 Uiso ? ? 1.00000 ? ?
C2' -.0189(6) .7380(13) .1604(7) .029(4) Uani ? ? 1.00000 ? ?
H2'a -.00080 .63820 .13910 .03400 Uiso ? ? 1.00000 ? ?
H2'b -.03040 .82200 .11350 .03400 Uiso ? ? 1.00000 ? ?
N3' .0509(6) .7989(9) .2454(6) .027(4) Uani ? ? 1.00000 ? ?
H3' .06840 .71180 .28470 .03200 Uiso ? ? 1.00000 ? ?
C4' .1212(7) .8491(14) .2181(7) .033(4) Uani ? ? 1.00000 ? ?
H4'a .10210 .92620 .16740 .04000 Uiso ? ? 1.00000 ? ?
H4'b .14520 .75250 .20090 .04000 Uiso ? ? 1.00000 ? ?
C5' .1862(8) .9343(16) .3045(8) .042(6) Uani ? ? 1.00000 ? ?
H5'a .20560 .85670 .35490 .05000 Uiso ? ? 1.00000 ? ?
H5'b .23350 .97400 .29250 .05000 Uiso ? ? 1.00000 ? ?
N6' .1414(5) 1.0750(10) .3250(5) .028(4) Uani ? ? 1.00000 ? ?
H6' .13300 1.15280 .28090 .03300 Uiso ? ? 1.00000 ? ?
C7' .1963(8) 1.1496(14) .4108(8) .038(5) Uani ? ? 1.00000 ? ?
H7'a .24680 1.18740 .40480 .04600 Uiso ? ? 1.00000 ? ?
H7'b .21150 1.06580 .45820 .04600 Uiso ? ? 1.00000 ? ?

loop_
_atom_site_aniso_label
_atom_site_aniso_U_11
_atom_site_aniso_U_22
_atom_site_aniso_U_33
_atom_site_aniso_U_12
_atom_site_aniso_U_13
_atom_site_aniso_U_23
Cu1 .0245(3) .0307(4) .0294(3) -.0016(3) .0125(3) -.0051(3)
Cu2 .0322(4) .0315(4) .0293(3) .0003(7) .0123(3) -.0006(6)
Cl1 .0382(17) .0616(17) .0327(14) .0175(13) .0098(13) .0022(12)
Cl2 .0428(18) .0486(15) .0350(15) -.0129(12) .0120(13) .0013(11)
Cl3 .0354(16) .0529(15) .0456(16) -.0045(11) .0166(13) .0171(12)
Cl4 .0370(16) .0572(16) .0446(16) .0004(12) .0174(13) -.0204(13)
C1 .038(6) .028(5) .040(5) -.003(4) .019(5) -.007(4)
C11 .037(6) .072(7) .060(7) -.014(6) .015(5) -.029(6)
N1 .041(4) .033(3) .045(4) -.007(3) .021(3) -.006(3)
O1 .052(4) .038(3) .062(4) .003(3) .015(3) .017(3)
O2 .061(4) .049(4) .093(5) -.007(3) .047(4) .004(4)
C2 .021(5) .029(4) .033(5) .002(3) .001(4) .001(4)
N3 .033(5) .025(4) .043(5) .001(3) .020(4) .003(3)
C4 .023(5) .034(5) .061(7) .001(4) .023(5) -.003(5)
C5 .057(8) .041(6) .057(7) -.003(5) .040(7) -.013(5)
N6 .030(5) .032(4) .023(4) .003(3) .003(4) .005(3)
C7 .051(8) .042(6) .037(6) .002(5) .024(5) -.012(5)
C8 .026(6) .040(5) .043(6) .000(4) .003(4) -.002(4)
C81 .045(7) .080(9) .094(10) -.018(7) .013(7) -.052(9)
C2' .023(5) .032(4) .028(5) -.001(4) .007(4) -.006(4)
N3' .026(5) .028(4) .033(5) -.003(3) .018(4) -.003(3)
C4' .028(5) .041(5) .033(5) -.001(4) .014(4) -.017(4)
C5' .028(6) .060(7) .038(6) .001(5) .014(4) -.014(5)
N6' .022(4) .036(4) .023(4) -.002(3) .006(3) -.002(3)
C7' .030(6) .043(5) .040(6) .004(4) .012(5) -.014(5)

loop_
_atom_type_symbol
_atom_type_description
_atom_type_oxidation_number
_atom_type_number_in_cell
_atom_type_scat_dispersion_real
_atom_type_scat_dispersion_imag
_atom_type_scat_source
C ? 0 48 .003296 .001587 'Int Tables Vol C Tables 4.2,6,8 and 6.1.1.4'
H ? 0 108 0 0 'Int Tables Vol C Tables 4.2,6,8 and 6.1.1.4'
N ? 0 20 .006104 .003296 'Int Tables Vol C Tables 4.2,6,8 and 6.1.1.4'
O ? 0 8 .01062 .005981 'Int Tables Vol C Tables 4.2,6,8 and 6.1.1.4'
Cl ? 0 16 .148376 .158508 'Int Tables Vol C Tables 4.2,6,8 and 6.1.1.4'
Cu ? 0 8 .320129 1.2651 'Int Tables Vol C Tables 4.2,6,8 and 6.1.1.4'

loop_
_diffrn_attenuator_code
_diffrn_attenuator_scale
? ?

loop_
_geom_angle_atom_site_label_1
_geom_angle_atom_site_label_2
_geom_angle_atom_site_label_3
_geom_angle_site_symmetry_1
_geom_angle_site_symmetry_2
_geom_angle_site_symmetry_3
_geom_angle
_geom_angle_publ_flag
Cl3 Cu1 N3 . . . 90.9(3) ?
Cl3 Cu1 N6 . . . 91.8(3) ?
Cl3 Cu1 N3' . . . 89.6(3) ?
Cl3 Cu1 N6' . . . 88.3(2) ?
Cl3 Cu1 Cl4 . . '2 575' 178.42(16) ?
N3 Cu1 N6 . . . 86.5(4) ?
N3 Cu1 N3' . . . 93.5(4) ?
N3 Cu1 N6' . . . 179.2(3) ?
N3 Cu1 Cl4 . . '2 575' 89.0(3) ?
N6 Cu1 N3' . . . 178.6(4) ?
N6 Cu1 N6' . . . 93.6(4) ?
N6 Cu1 Cl4 . . '2 575' 89.7(3) ?
N3' Cu1 N6' . . . 86.4(4) ?
N3' Cu1 Cl4 . . '2 575' 88.8(3) ?
N6' Cu1 Cl4 . . '2 575' 91.8(2) ?
Cl1 Cu2 Cl2 . . . 140.74(12) ?
Cl1 Cu2 Cl3 . . . 95.98(16) ?
Cl1 Cu2 Cl4 . . . 96.41(15) ?
Cl2 Cu2 Cl3 . . . 97.29(15) ?
Cl2 Cu2 Cl4 . . . 98.17(16) ?
Cl3 Cu2 Cl4 . . . 137.66(13) ?
Cu1 Cl3 Cu2 . . . 126.31(14) ?
Cu2 Cl4 Cu1 . . '2 574' 125.65(15) ?
C11 C1 N1 . . . 106.3(9) ?
C11 C1 C2 . . . 107.1(10) ?
C11 C1 C2' . . . 106.5(12) ?
N1 C1 C2 . . . 109.2(11) ?
N1 C1 C2' . . . 110.6(9) ?
C2 C1 C2' . . . 116.7(9) ?
C1 C11 H11a . . . 109.4(12) ?
C1 C11 H11b . . . 109.5(12) ?
C1 C11 H11c . . . 109.5(14) ?
H11a C11 H11b . . . 109.5(16) ?
H11a C11 H11c . . . 109.5(14) ?
H11b C11 H11c . . . 109.5(13) ?
C1 N1 O1 . . . 117.7(8) ?
C1 N1 O2 . . . 118.8(7) ?
O1 N1 O2 . . . 123.5(8) ?
C1 C2 H2a . . . 107.9(11) ?
C1 C2 H2b . . . 108.0(9) ?
C1 C2 N3 . . . 117.3(9) ?
H2a C2 H2b . . . 107.3(10) ?
H2a C2 N3 . . . 108.0(8) ?
H2b C2 N3 . . . 108.0(11) ?
Cu1 N3 C2 . . . 116.7(9) ?
Cu1 N3 H3 . . . 106.6(7) ?
Cu1 N3 C4 . . . 105.5(6) ?
C2 N3 H3 . . . 106.6(7) ?
C2 N3 C4 . . . 114.2(8) ?
H3 N3 C4 . . . 106.6(10) ?
N3 C4 H4a . . . 109.5(12) ?
N3 C4 H4b . . . 109.5(10) ?
N3 C4 C5 . . . 110.6(10) ?
H4a C4 H4b . . . 108.1(11) ?
H4a C4 C5 . . . 109.5(11) ?
H4b C4 C5 . . . 109.6(13) ?
C4 C5 H5a . . . 109.1(12) ?
C4 C5 H5b . . . 109.1(12) ?
C4 C5 N6 . . . 112.5(13) ?
H5a C5 H5b . . . 107.8(15) ?
H5a C5 N6 . . . 109.1(12) ?
H5b C5 N6 . . . 109.1(11) ?
Cu1 N6 C5 . . . 106.2(7) ?
Cu1 N6 H6 . . . 104.8(8) ?
Cu1 N6 C7 . . . 117.3(8) ?
C5 N6 H6 . . . 104.8(9) ?
C5 N6 C7 . . . 117.5(11) ?
H6 N6 C7 . . . 104.8(8) ?
N6 C7 H7a . . . 108.2(11) ?
N6 C7 H7b . . . 108.1(11) ?
N6 C7 C8 . . . 116.4(11) ?
H7a C7 H7b . . . 107.3(13) ?
H7a C7 C8 . . . 108.3(11) ?
H7b C7 C8 . . . 108.3(11) ?
C7 C8 H8 . . . 108.7(11) ?
C7 C8 C81 . . . 108.8(13) ?
C7 C8 C7' . . . 113.3(10) ?
H8 C8 C81 . . . 108.7(11) ?
H8 C8 C7' . . . 108.7(13) ?
C81 C8 C7' . . . 108.6(10) ?
C8 C81 H81a . . . 109.5(16) ?
C8 C81 H81b . . . 109.5(13) ?
C8 C81 H81c . . . 109.5(13) ?
H81a C81 H81b . . . 109.4(15) ?
H81a C81 H81c . . . 109.4(15) ?
H81b C81 H81c . . . 109.4(19) ?
C1 C2' H2'a . . . 108.8(9) ?
C1 C2' H2'b . . . 108.8(8) ?
C1 C2' N3' . . . 113.8(10) ?
H2'a C2' H2'b . . . 107.7(12) ?
H2'a C2' N3' . . . 108.8(8) ?
H2'b C2' N3' . . . 108.8(9) ?
Cu1 N3' C2' . . . 118.7(7) ?
Cu1 N3' H3' . . . 108.0(8) ?
Cu1 N3' C4' . . . 106.6(6) ?
C2' N3' H3' . . . 108.0(7) ?
C2' N3' C4' . . . 107.0(9) ?
H3' N3' C4' . . . 108.1(9) ?
N3' C4' H4'a . . . 110.8(10) ?
N3' C4' H4'b . . . 110.8(10) ?
N3' C4' C5' . . . 104.9(10) ?
H4'a C4' H4'b . . . 108.8(12) ?
H4'a C4' C5' . . . 110.8(10) ?
H4'b C4' C5' . . . 110.7(10) ?
C4' C5' H5'a . . . 110.6(11) ?
C4' C5' H5'b . . . 110.7(12) ?
C4' C5' N6' . . . 105.3(9) ?
H5'a C5' H5'b . . . 108.8(12) ?
H5'a C5' N6' . . . 110.7(12) ?
H5'b C5' N6' . . . 110.7(11) ?
Cu1 N6' C5' . . . 107.5(7) ?
Cu1 N6' H6' . . . 107.0(6) ?
Cu1 N6' C7' . . . 119.5(8) ?
C5' N6' H6' . . . 107.2(9) ?
C5' N6' C7' . . . 107.9(8) ?
H6' N6' C7' . . . 107.1(8) ?
C8 C7' N6' . . . 112.0(9) ?
C8 C7' H7'a . . . 109.2(10) ?
C8 C7' H7'b . . . 109.2(13) ?
N6' C7' H7'a . . . 109.2(12) ?
N6' C7' H7'b . . . 109.2(10) ?
H7'a C7' H7'b . . . 107.9(11) ?

loop_
_geom_bond_atom_site_label_1
_geom_bond_atom_site_label_2
_geom_bond_site_symmetry_1
_geom_bond_site_symmetry_2
_geom_bond_distance
_geom_bond_publ_flag
Cu1 Cl3 . . 2.920(4) ?
Cu1 N3 . . 2.024(11) ?
Cu1 N6 . . 2.024(10) ?
Cu1 N3' . . 2.000(9) ?
Cu1 N6' . . 1.996(9) ?
Cu1 Cl4 . '2 575' 2.874(4) ?
Cu2 Cl1 . . 2.233(3) ?
Cu2 Cl2 . . 2.250(3) ?
Cu2 Cl3 . . 2.274(5) ?
Cu2 Cl4 . . 2.267(5) ?
C1 C11 . . 1.524(16) ?
C1 N1 . . 1.509(13) ?
C1 C2 . . 1.493(17) ?
C1 C2' . . 1.54(2) ?
C11 H11a . . .961(16) ?
C11 H11b . . .960(14) ?
C11 H11c . . .959(17) ?
N1 O1 . . 1.228(8) ?
N1 O2 . . 1.220(11) ?
C2 H2a . . .971(10) ?
C2 H2b . . .970(13) ?
C2 N3 . . 1.478(12) ?
N3 H3 . . .910(8) ?
N3 C4 . . 1.506(16) ?
C4 H4a . . .969(11) ?
C4 H4b . . .970(14) ?
C4 C5 . . 1.428(16) ?
C5 H5a . . .970(13) ?
C5 H5b . . .971(14) ?
C5 N6 . . 1.46(2) ?
N6 H6 . . .910(8) ?
N6 C7 . . 1.466(13) ?
C7 H7a . . .970(12) ?
C7 H7b . . .971(13) ?
C7 C8 . . 1.49(2) ?
C8 H8 . . .980(12) ?
C8 C81 . . 1.564(18) ?
C8 C7' . . 1.55(2) ?
C81 H81a . . .96(2) ?
C81 H81b . . .960(16) ?
C81 H81c . . .961(17) ?
C2' H2'a . . .970(11) ?
C2' H2'b . . .970(11) ?
C2' N3' . . 1.514(12) ?
N3' H3' . . .910(8) ?
N3' C4' . . 1.505(18) ?
C4' H4'a . . .970(11) ?
C4' H4'b . . .970(12) ?
C4' C5' . . 1.566(15) ?
C5' H5'a . . .970(12) ?
C5' H5'b . . .970(15) ?
C5' N6' . . 1.481(17) ?
N6' H6' . . .910(8) ?
N6' C7' . . 1.463(13) ?
C7' H7'a . . .970(15) ?
C7' H7'b . . .970(12) ?

loop_
_geom_contact_atom_site_label_1
_geom_contact_atom_site_label_2
_geom_contact_distance
_geom_contact_site_symmetry_1
_geom_contact_site_symmetry_2
_geom_contact_publ_flag
Cu1 Cu2 4.582(4) . '2 575' ?
Cu1 Cu2 4.643(4) . . ?
Cu1 C1 3.417(10) . . ?
Cu1 N1 4.068(7) . . ?
Cu1 C2 2.994(11) . . ?
Cu1 H2a 3.173(2) . . ?
Cu1 H3 2.444(3) . . ?
Cu1 C4 2.827(14) . . ?
Cu1 H4a 3.150(3) . . ?
Cu1 C5 2.805(17) . . ?
Cu1 H5a 3.126(3) . . ?
Cu1 H6 2.4223(18) . . ?
Cu1 C7 2.994(12) . . ?
Cu1 H7a 3.186(2) . . ?
Cu1 C8 3.391(11) . . ?
Cu1 H8 3.5961(17) . . ?
Cu1 C2' 3.033(11) . . ?
Cu1 H2'b 3.240(2) . . ?
Cu1 H3' 2.4398(18) . . ?
Cu1 C4' 2.826(14) . . ?
Cu1 H4'a 3.080(3) . . ?
Cu1 C5' 2.820(15) . . ?
Cu1 H5'a 3.075(3) . . ?
Cu1 H6' 2.424(3) . . ?
Cu1 C7' 3.000(12) . . ?
Cu1 H7'b 3.183(2) . . ?
Cu2 N1 4.520(9) . '1 565' ?
Cu2 N3 4.224(9) . '2 574' ?
Cu2 H3 3.443(2) . '2 574' ?
Cu2 H5a 3.3661(13) . '2 574' ?
Cu2 H2'a 3.1873(17) . '1 565' ?
Cu2 H4'a 3.3499(13) . . ?
Cu2 N6' 4.235(8) . . ?
Cu2 H6' 3.419(2) . . ?
Cl1 H11a 2.772(3) . '1 565' ?
Cl1 N1 3.403(9) . '2 574' ?
Cl1 N3 3.326(9) . '2 574' ?
Cl1 H3 2.427(3) . '2 574' ?
Cl2 N6' 3.339(9) . . ?
Cl2 H6' 2.444(3) . . ?
Cl3 N1 3.565(8) . '1 565' ?
Cl3 N3 3.578(11) . . ?
Cl3 N6 3.606(10) . . ?
Cl3 N3' 3.528(8) . . ?
Cl3 N6' 3.487(7) . . ?
Cl4 N3 3.487(8) . '2 574' ?
Cl4 N6 3.508(9) . '2 574' ?
Cl4 N3' 3.467(10) . '2 574' ?
Cl4 N6' 3.550(10) . '2 574' ?
C1 H11a 2.054(11) . . ?
C1 H11b 2.054(11) . . ?
C1 H11c 2.054(11) . . ?
C1 O1 2.347(12) . . ?
C1 O2 2.353(15) . . ?
C1 H2a 2.016(11) . . ?
C1 H2b 2.016(15) . . ?
C1 N3 2.537(15) . . ?
C1 H2'a 2.066(15) . . ?
C1 H2'b 2.066(15) . . ?
C1 N3' 2.557(15) . . ?
C11 N1 2.426(14) . . ?
C11 O2 2.722(17) . . ?
C11 C2 2.426(18) . . ?
C11 H2a 2.548(15) . . ?
C11 H2b 2.573(16) . . ?
C11 C2' 2.454(17) . . ?
C11 H2'a 2.634(15) . . ?
C11 H2'b 2.578(15) . . ?
H11a H11b 1.5684(3) . . ?
H11a H11c 1.5683(3) . . ?
H11a N1 2.615(8) . . ?
H11a C2' 2.584(9) . . ?
H11a H2'a 2.3962(5) . . ?
H11b H11c 1.5670(2) . . ?
H11b N1 3.267(7) . . ?
H11b C2 2.609(11) . . ?
H11b H2a 2.3579(3) . . ?
H11b C2' 2.654(9) . . ?
H11c N1 2.579(6) . . ?
H11c O2 2.431(8) . . ?
H11c C2 2.596(9) . . ?
H11c H2b 2.3692(3) . . ?
N1 C2 2.448(12) . . ?
N1 H2a 3.274(6) . . ?
N1 H2b 2.574(7) . . ?
N1 N3 3.067(10) . . ?
N1 H3 2.764(7) . . ?
N1 N6 3.751(10) . '1 545' ?
N1 H6 2.860(6) . '1 545' ?
N1 C2' 2.506(14) . . ?
N1 H2'a 2.635(9) . . ?
N1 H2'b 3.326(8) . . ?
N1 N3' 3.109(12) . . ?
N1 H3' 2.859(7) . . ?
O1 O2 2.157(10) . . ?
O1 N3 3.464(10) . . ?
O1 N6 3.005(11) . '1 545' ?
O1 H6 2.126(7) . '1 545' ?
O1 C2' 2.681(13) . . ?
O1 H2'a 2.637(8) . . ?
O1 N3' 2.788(11) . . ?
O1 H3' 2.208(7) . . ?
O2 C2 2.974(12) . . ?
O2 H2b 2.677(7) . . ?
O2 H5'b 2.567(10) . '3 445' ?
C2 H3 1.945(10) . . ?
C2 C4 2.506(17) . . ?
C2 H4a 2.615(10) . . ?
C2 C2' 2.581(18) . . ?
C2 N3' 3.104(16) . . ?
H2a H2b 1.5632(2) . . ?
H2a N3 2.002(8) . . ?
H2a C4 2.656(13) . . ?
H2b N3 2.002(8) . . ?
H2b H3 2.2149(5) . . ?
H2b C4 2.683(12) . . ?
N3 H4a 2.045(8) . . ?
N3 H4b 2.046(11) . . ?
N3 C5 2.413(15) . . ?
N3 H5a 2.679(9) . . ?
N3 H5b 3.250(8) . . ?
N3 N6 2.772(11) . . ?
N3 H6 3.154(8) . . ?
N3 C2' 3.157(16) . . ?
N3 N3' 2.930(16) . . ?
N3 H3' 3.178(10) . . ?
N3 N6' 4.019(14) . . ?
H3 C4 1.970(12) . . ?
H3 H4b 2.1942(3) . . ?
H3 C5 2.677(12) . . ?
H3 N6 3.185(8) . . ?
H3 N3' 3.132(12) . . ?
C4 H5a 1.972(11) . . ?
C4 H5b 1.972(12) . . ?
C4 N6 2.399(15) . . ?
C4 H6 2.624(12) . . ?
H4a H4b 1.5702(2) . . ?
H4a C5 1.976(12) . . ?
H4a H5b 2.2115(4) . . ?
H4a N6 2.678(9) . . ?
H4b C5 1.978(13) . . ?
H4b H5a 2.2089(5) . . ?
H4b H5b 2.3101(4) . . ?
H4b N6 3.228(10) . . ?
C5 H6 1.906(16) . . ?
C5 C7 2.50(2) . . ?
C5 H7a 2.698(13) . . ?
C5 H7b 2.674(13) . . ?
H5a H5b 1.5682(3) . . ?
H5a N6 1.998(11) . . ?
H5a C7 2.641(14) . . ?
H5b N6 1.999(11) . . ?
H5b H6 2.1332(4) . . ?
N6 H7a 1.994(8) . . ?
N6 H7b 1.994(8) . . ?
N6 C8 2.515(16) . . ?
N6 H8 2.694(10) . . ?
N6 N3' 4.024(13) . . ?
N6 N6' 2.931(15) . . ?
N6 H6' 3.179(12) . . ?
N6 C7' 3.130(18) . . ?
H6 C7 1.913(10) . . ?
H6 H7b 2.1924(4) . . ?
H6 C8 2.655(12) . . ?
H6 N6' 3.135(9) . . ?
C7 H8 2.032(15) . . ?
C7 C81 2.49(2) . . ?
C7 H81b 2.676(11) . . ?
C7 H81c 2.668(12) . . ?
C7 N6' 3.066(17) . . ?
C7 C7' 2.54(2) . . ?
H7a H7b 1.5627(3) . . ?
H7a C8 2.019(15) . . ?
H7a C81 2.673(17) . . ?
H7a N6' 3.340(9) . . ?
H7a C7' 2.692(16) . . ?
H7b C8 2.020(16) . . ?
H7b H8 2.3419(4) . . ?
H7b C81 2.580(17) . . ?
H7b H81c 2.3967(5) . . ?
C8 H81a 2.090(12) . . ?
C8 H81b 2.091(12) . . ?
C8 H81c 2.092(12) . . ?
C8 N6' 2.501(15) . . ?
C8 H6' 2.669(14) . . ?
C8 H7'a 2.084(15) . . ?
C8 H7'b 2.084(12) . . ?
H8 C81 2.096(14) . . ?
H8 H81a 2.3887(5) . . ?
H8 H81c 2.3770(4) . . ?
H8 N6' 2.667(8) . . ?
H8 C7' 2.084(12) . . ?
C81 C7' 2.53(2) . . ?
C81 H7'a 2.647(18) . . ?
H81a H81b 1.5671(2) . . ?
H81a H81c 1.5674(3) . . ?
H81a C7' 2.681(11) . . ?
H81b H81c 1.5680(3) . . ?
C2' H3' 1.993(9) . . ?
C2' C4' 2.426(15) . . ?
C2' H4'a 2.564(11) . . ?
C2' H4'b 2.683(10) . . ?
H2'a H2'b 1.5663(3) . . ?
H2'a N3' 2.045(8) . . ?
H2'a H3' 2.2459(4) . . ?
H2'a C4' 2.632(11) . . ?
H2'b N3' 2.044(8) . . ?
H2'b C4' 2.536(10) . . ?
H2'b H4'a 2.2920(5) . . ?
N3' H4'a 2.060(11) . . ?
N3' H4'b 2.060(12) . . ?
N3' C5' 2.435(16) . . ?
N3' H5'a 2.631(9) . . ?
N3' H5'b 3.294(10) . . ?
N3' N6' 2.736(11) . . ?
N3' H6' 3.136(8) . . ?
H3' C4' 1.986(13) . . ?
H3' H4'b 2.2497(4) . . ?
H3' C5' 2.649(14) . . ?
H3' N6' 3.150(8) . . ?
C4' H5'a 2.112(9) . . ?
C4' H5'b 2.113(10) . . ?
C4' N6' 2.422(14) . . ?
C4' H6' 2.616(11) . . ?
H4'a H4'b 1.5782(3) . . ?
H4'a C5' 2.115(11) . . ?
H4'a N6' 2.625(8) . . ?
H4'b C5' 2.114(12) . . ?
H4'b N6' 3.277(8) . . ?
C5' H6' 1.954(13) . . ?
C5' C7' 2.381(18) . . ?
C5' H7'a 2.552(12) . . ?
C5' H7'b 2.547(13) . . ?
H5'a H5'b 1.5772(2) . . ?
H5'a N6' 2.037(8) . . ?
H5'a C7' 2.544(12) . . ?
H5'a H7'b 2.3276(3) . . ?
H5'b N6' 2.036(9) . . ?
H5'b H6' 2.2185(4) . . ?
H5'b C7' 2.629(14) . . ?
N6' H7'a 2.004(7) . . ?
N6' H7'b 2.004(7) . . ?
H6' C7' 1.937(11) . . ?
H6' H7'a 2.2152(5) . . ?
H7'a H7'b 1.5690(2) . . ?

loop_
_geom_hbond_atom_site_label_D
_geom_hbond_atom_site_label_H
_geom_hbond_atom_site_label_A
_geom_hbond_site_symmetry_D
_geom_hbond_site_symmetry_H
_geom_hbond_site_symmetry_A
_geom_hbond_distance_DH
_geom_hbond_distance_HA
_geom_hbond_distance_DA
_geom_hbond_angle_DHA
_geom_hbond_publ_flag
? ? ? ? ? ? ? ? ? ? ?

loop_
_geom_torsion_atom_site_label_1
_geom_torsion_atom_site_label_2
_geom_torsion_atom_site_label_3
_geom_torsion_atom_site_label_4
_geom_torsion_site_symmetry_1
_geom_torsion_site_symmetry_2
_geom_torsion_site_symmetry_3
_geom_torsion_site_symmetry_4
_geom_torsion
_geom_torsion_publ_flag
? ? ? ? ? ? ? ? ? ?
